data_7134680
loop_
_publ_author_name
'Sennari, Goh'
'Watanabe, Akito'
'&#x14c;no, Takanori'
'Oshita, Jun'
'Noguchi, Yoshihiko'
'Hirose, Tomoyasu'
'Sunazuka, Toshiaki'

_publ_section_title
;
 Macrocyclic skeletal modification approach to the anti-trypanosomal
 macrolides, actinoallolides.
;
_journal_issue 56
_journal_name_full 'Chemical communications (Cambridge, England)'
_journal_page_first 10367
_journal_page_last 10370
_journal_paper_doi 10.1039/d5cc01915j
_journal_volume 61
_journal_year 2025
_chemical_absolute_configuration ad
_chemical_formula_moiety 'C37 H64 O8 Si'
_chemical_formula_sum 'C37 H64 O8 Si'
_chemical_formula_weight 664.97
_space_group_crystal_system orthorhombic
_space_group_IT_number 19
_space_group_name_Hall 'P 2ac 2ab'
_space_group_name_H-M_alt 'P 21 21 21'
_atom_sites_solution_hydrogens geom
_atom_sites_solution_primary direct
_audit_creation_date 2025-05-20
_audit_creation_method
;
Olex2 1.5
(compiled 2025.04.05 svn.rf049d14d for OlexSys, GUI svn.r7224)
;
_audit_update_record
;
2025-05-22 deposited with the CCDC.	2025-06-06 downloaded from the CCDC.
;
_cell_angle_alpha 90
_cell_angle_beta 90
_cell_angle_gamma 90
_cell_formula_units_Z 4
_cell_length_a 7.3169(2)
_cell_length_b 13.6420(4)
_cell_length_c 38.8677(12)
_cell_measurement_reflns_used 11125
_cell_measurement_temperature 93.15
_cell_measurement_theta_max 42.72
_cell_measurement_theta_min 3.41
_cell_volume 3879.7(2)
_computing_molecular_graphics 'Olex2 1.5 (Dolomanov et al., 2009)'
_computing_publication_material 'Olex2 1.5 (Dolomanov et al., 2009)'
_computing_structure_refinement 'SHELXL 2019/3 (Sheldrick, 2015)'
_computing_structure_solution 'SHELXS  (Sheldrick, 2008)'
_diffrn_ambient_temperature 93.15
_diffrn_detector 'Image Plate'
_diffrn_detector_area_resol_mean 10
_diffrn_detector_type 'Rigaku IP'
_diffrn_measured_fraction_theta_full 0.999
_diffrn_measured_fraction_theta_max 0.999
_diffrn_measurement_device 'four-circle diffractometer'
_diffrn_measurement_device_type 'Rigaku R-AXIS SPIDER IP'
_diffrn_measurement_method '\w scans'
_diffrn_radiation_monochromator graphite
_diffrn_radiation_probe x-ray
_diffrn_radiation_type CuK\a
_diffrn_radiation_wavelength 1.54187
_diffrn_reflns_av_R_equivalents 0.2068
_diffrn_reflns_av_unetI/netI 0.1452
_diffrn_reflns_Laue_measured_fraction_full 0.999
_diffrn_reflns_Laue_measured_fraction_max 0.999
_diffrn_reflns_limit_h_max 5
_diffrn_reflns_limit_h_min -6
_diffrn_reflns_limit_k_max 12
_diffrn_reflns_limit_k_min -12
_diffrn_reflns_limit_l_max 34
_diffrn_reflns_limit_l_min -34
_diffrn_reflns_number 28426
_diffrn_reflns_point_group_measured_fraction_full 0.999
_diffrn_reflns_point_group_measured_fraction_max 0.999
_diffrn_reflns_theta_full 42.994
_diffrn_reflns_theta_max 42.994
_diffrn_reflns_theta_min 3.433
_diffrn_source 'sealed X-ray tube'
_exptl_absorpt_coefficient_mu 0.904
_exptl_absorpt_correction_T_max 1.000
_exptl_absorpt_correction_T_min 0.4005
_exptl_absorpt_correction_type multi-scan
_exptl_absorpt_process_details 'ABSCOR (Rigaku, 1995)'
_exptl_crystal_colour colourless
_exptl_crystal_colour_primary colourless
_exptl_crystal_density_diffrn 1.138
_exptl_crystal_description block
_exptl_crystal_F_000 1456
_exptl_crystal_size_max 0.1
_exptl_crystal_size_mid 0.1
_exptl_crystal_size_min 0.1
_refine_diff_density_max 0.161
_refine_diff_density_min -0.194
_refine_diff_density_rms 0.041
_refine_ls_abs_structure_details
;
 Flack x determined using 442 quotients [(I+)-(I-)]/[(I+)+(I-)]
 (Parsons, Flack and Wagner, Acta Cryst. B69 (2013) 249-259).
;
_refine_ls_abs_structure_Flack 0.09(7)
_refine_ls_extinction_method none
_refine_ls_goodness_of_fit_ref 0.966
_refine_ls_hydrogen_treatment constr
_refine_ls_matrix_type full
_refine_ls_number_parameters 430
_refine_ls_number_reflns 2818
_refine_ls_number_restraints 0
_refine_ls_restrained_S_all 0.966
_refine_ls_R_factor_all 0.1248
_refine_ls_R_factor_gt 0.0593
_refine_ls_shift/su_max 0.000
_refine_ls_shift/su_mean 0.000
_refine_ls_structure_factor_coef Fsqd
_refine_ls_weighting_details 'w=1/[\s^2^(Fo^2^)+(0.0314P)^2^] where P=(Fo^2^+2Fc^2^)/3'
_refine_ls_weighting_scheme calc
_refine_ls_wR_factor_gt 0.0803
_refine_ls_wR_factor_ref 0.0971
_reflns_Friedel_coverage 0.681
_reflns_Friedel_fraction_full 1.000
_reflns_Friedel_fraction_max 1.000
_reflns_number_gt 1658
_reflns_number_total 2818
_reflns_threshold_expression 'I > 2\s(I)'
_cod_data_source_file d5cc01915j2.cif
_cod_data_source_block shelx_trans
_cod_depositor_comments 'Adding full bibliography for 7134680.cif.'
_cod_database_code 7134680
_shelx_shelxl_version_number 2019/3
_shelx_space_group_comment
;
The symmetry employed for this shelxl refinement is uniquely defined
by the following loop, which should always be used as a source of
symmetry information in preference to the above space-group names.
They are only intended as comments.
;
_shelx_estimated_absorpt_t_max 0.915
_shelx_estimated_absorpt_t_min 0.915
_olex2_refinement_description
;
1. Fixed Uiso
 At 1.2 times of:
  All C(H) groups, All C(H,H) groups
 At 1.5 times of:
  All C(H,H,H) groups
2.a Ternary CH refined with riding coordinates:
 C5(H5), C7(H7), C9(H9), C16(H16), C21(H21), C23(H23), C35(H35)
2.b Secondary CH2 refined with riding coordinates:
 C8(H8A,H8B), C13(H13A,H13B), C17(H17A,H17B), C20(H20A,H20B), C25(H25A,H25B)
2.c Aromatic/amide H refined with riding coordinates:
 C1(H1), C2(H2)
2.d Idealised Me refined as rotating group:
 C6(H6A,H6B,H6C), C10(H10A,H10B,H10C), C11(H11A,H11B,H11C), C12(H12A,H12B,
 H12C), C14(H14A,H14B,H14C), C19(H19A,H19B,H19C), C27(H27A,H27B,H27C), C28(H28A,
 H28B,H28C), C30(H30A,H30B,H30C), C31(H31A,H31B,H31C), C32(H32A,H32B,H32C),
 C33(H33A,H33B,H33C), C34(H34A,H34B,H34C), C36(H36A,H36B,H36C), C37(H37A,H37B,
 H37C)
;
_olex2_submission_special_instructions 'No special instructions were received'

loop_
_space_group_symop_operation_xyz
'x, y, z'
'x+1/2, -y+1/2, -z'
'-x, y+1/2, -z+1/2'
'-x+1/2, -y, z+1/2'

loop_
_atom_site_label
_atom_site_type_symbol
_atom_site_fract_x
_atom_site_fract_y
_atom_site_fract_z
_atom_site_U_iso_or_equiv
_atom_site_adp_type
_atom_site_occupancy
_atom_site_site_symmetry_order
_atom_site_calc_flag
_atom_site_refinement_flags_posn
_atom_site_refinement_flags_adp
_atom_site_refinement_flags_occupancy
_atom_site_disorder_assembly
_atom_site_disorder_group
Si1 Si 0.5001(6) 0.7341(3) 0.07791(11) 0.0758(14) Uani 1 1 d . . . . .
O1 O -0.0589(14) 0.2232(7) 0.0420(2) 0.057(3) Uani 1 1 d . . . . .
O2 O 0.5665(13) 0.6678(6) 0.1839(2) 0.056(3) Uani 1 1 d . . . . .
O3 O 0.0801(10) 0.0972(6) 0.0709(3) 0.057(3) Uani 1 1 d . . . . .
O4 O 0.2652(15) 0.3993(7) 0.1992(2) 0.055(3) Uani 1 1 d . . . . .
O5 O 0.2089(12) 0.3939(6) 0.0931(2) 0.059(3) Uani 1 1 d . . . . .
O6 O -0.2925(13) 0.1341(6) 0.1754(2) 0.060(3) Uani 1 1 d . . . . .
O7 O 0.5516(11) 0.7614(7) 0.2341(2) 0.068(3) Uani 1 1 d . . . . .
O8 O 0.3960(11) 0.6995(6) 0.1131(2) 0.058(3) Uani 1 1 d . . . . .
C1 C 0.133(2) 0.2645(15) 0.1652(4) 0.055(5) Uani 1 1 d . . . . .
H1 H 0.235884 0.263318 0.150384 0.066 Uiso 1 1 calc R U . . .
C2 C -0.159(2) 0.2648(15) 0.2104(4) 0.058(5) Uani 1 1 d . . . . .
H2 H -0.259490 0.264057 0.225927 0.070 Uiso 1 1 calc R U . . .
C3 C 0.127(2) 0.3300(13) 0.1923(6) 0.051(5) Uani 1 1 d . . . . .
C4 C 0.030(2) 0.4118(11) 0.0781(4) 0.051(4) Uani 1 1 d . . . . .
C5 C 0.4343(19) 0.5894(10) 0.1867(3) 0.052(4) Uani 1 1 d . . . . .
H5 H 0.381234 0.594237 0.210387 0.063 Uiso 1 1 calc R U . . .
C6 C 0.0343(15) 0.4411(6) 0.0403(3) 0.062(4) Uani 1 1 d . . . . .
H6A H 0.133678 0.488005 0.036495 0.093 Uiso 1 1 calc R U . . .
H6B H -0.082406 0.471344 0.033969 0.093 Uiso 1 1 calc R U . . .
H6C H 0.054638 0.382715 0.026093 0.093 Uiso 1 1 calc R U . . .
C7 C 0.3299(19) 0.6066(10) 0.1229(4) 0.060(4) Uani 1 1 d . . . . .
H7 H 0.430499 0.557882 0.119643 0.072 Uiso 1 1 calc R U . . .
C8 C 0.1730(17) 0.5776(9) 0.0999(3) 0.060(5) Uani 1 1 d . . . . .
H8A H 0.072395 0.625092 0.103449 0.072 Uiso 1 1 calc R U . . .
H8B H 0.213426 0.583857 0.075702 0.072 Uiso 1 1 calc R U . . .
C9 C 0.0974(19) 0.4759(12) 0.1049(3) 0.053(4) Uani 1 1 d . . . . .
H9 H 0.038855 0.465142 0.127858 0.063 Uiso 1 1 calc R U . . .
C10 C 0.7044(15) 0.4895(7) 0.1617(3) 0.060(4) Uani 1 1 d . . . . .
H10A H 0.775798 0.429977 0.166051 0.090 Uiso 1 1 calc R U . . .
H10B H 0.780086 0.547261 0.166345 0.090 Uiso 1 1 calc R U . . .
H10C H 0.664295 0.490396 0.137678 0.090 Uiso 1 1 calc R U . . .
C11 C 0.1151(15) -0.0028(7) 0.1733(3) 0.067(4) Uani 1 1 d . . . . .
H11A H -0.005325 -0.034224 0.172731 0.100 Uiso 1 1 calc R U . . .
H11B H 0.118344 0.045765 0.191838 0.100 Uiso 1 1 calc R U . . .
H11C H 0.209326 -0.052563 0.177316 0.100 Uiso 1 1 calc R U . . .
C12 C 0.7953(15) 0.7999(8) 0.1168(3) 0.078(4) Uani 1 1 d . . . . .
H12A H 0.737013 0.758721 0.134318 0.117 Uiso 1 1 calc R U . . .
H12B H 0.853542 0.856317 0.127940 0.117 Uiso 1 1 calc R U . . .
H12C H 0.887855 0.761604 0.104520 0.117 Uiso 1 1 calc R U . . .
C13 C 0.4183(19) 0.4035(9) 0.1758(3) 0.053(4) Uani 1 1 d . . . . .
H13A H 0.373791 0.410422 0.151909 0.064 Uiso 1 1 calc R U . . .
H13B H 0.490288 0.342192 0.177424 0.064 Uiso 1 1 calc R U . . .
C14 C 0.1696(14) 0.7002(8) 0.1713(3) 0.068(5) Uani 1 1 d . . . . .
H14A H 0.125300 0.694513 0.195051 0.102 Uiso 1 1 calc R U . . .
H14B H 0.065453 0.708280 0.155744 0.102 Uiso 1 1 calc R U . . .
H14C H 0.250351 0.757295 0.169447 0.102 Uiso 1 1 calc R U . . .
C15 C -0.155(2) 0.2000(13) 0.1827(6) 0.055(5) Uani 1 1 d . . . . .
C16 C 0.2756(17) 0.6073(10) 0.1616(4) 0.051(4) Uani 1 1 d . . . . .
H16 H 0.188936 0.551344 0.164834 0.062 Uiso 1 1 calc R U . . .
C17 C -0.1211(17) 0.3415(9) 0.0883(3) 0.061(5) Uani 1 1 d . . . . .
H17A H -0.237036 0.367785 0.078999 0.074 Uiso 1 1 calc R U . . .
H17B H -0.131127 0.343508 0.113714 0.074 Uiso 1 1 calc R U . . .
C18 C 0.074(2) 0.1458(12) 0.0382(4) 0.057(5) Uani 1 1 d . . . . .
C19 C -0.4244(16) 0.1157(8) 0.2009(3) 0.065(4) Uani 1 1 d . . . . .
H19A H -0.502082 0.060900 0.193764 0.097 Uiso 1 1 calc R U . . .
H19B H -0.499799 0.174351 0.204228 0.097 Uiso 1 1 calc R U . . .
H19C H -0.363205 0.099155 0.222600 0.097 Uiso 1 1 calc R U . . .
C20 C 0.6530(17) 0.6948(9) 0.2148(4) 0.063(5) Uani 1 1 d . . . . .
H20A H 0.674770 0.635235 0.228725 0.076 Uiso 1 1 calc R U . . .
H20B H 0.773319 0.724135 0.209339 0.076 Uiso 1 1 calc R U . . .
C21 C 0.0020(19) 0.1251(10) 0.1305(4) 0.052(4) Uani 1 1 d . . . . .
H21 H -0.117954 0.090376 0.128555 0.062 Uiso 1 1 calc R U . . .
C22 C -0.012(3) 0.1999(11) 0.1595(4) 0.048(5) Uani 1 1 d . . . . .
C23 C 0.044(2) 0.1749(11) 0.0953(4) 0.051(4) Uani 1 1 d . . . . .
H23 H 0.154991 0.217208 0.097589 0.061 Uiso 1 1 calc R U . . .
C24 C -0.109(2) 0.2334(11) 0.0777(5) 0.053(4) Uani 1 1 d . . . . .
C25 C 0.1511(16) 0.0483(9) 0.1387(3) 0.055(4) Uani 1 1 d . . . . .
H25A H 0.154309 -0.001424 0.120112 0.066 Uiso 1 1 calc R U . . .
H25B H 0.271902 0.080909 0.139421 0.066 Uiso 1 1 calc R U . . .
C26 C -0.017(3) 0.3304(11) 0.2152(4) 0.045(4) Uani 1 1 d . . . . .
C27 C -0.2996(15) 0.1843(7) 0.0826(3) 0.072(4) Uani 1 1 d . . . . .
H27A H -0.386914 0.212799 0.066350 0.107 Uiso 1 1 calc R U . . .
H27B H -0.342434 0.195491 0.106203 0.107 Uiso 1 1 calc R U . . .
H27C H -0.289225 0.113666 0.078451 0.107 Uiso 1 1 calc R U . . .
C28 C 0.2585(16) 0.1905(8) 0.0296(3) 0.068(4) Uani 1 1 d . . . . .
H28A H 0.249910 0.226254 0.007803 0.103 Uiso 1 1 calc R U . . .
H28B H 0.350079 0.138425 0.027537 0.103 Uiso 1 1 calc R U . . .
H28C H 0.294641 0.235840 0.047966 0.103 Uiso 1 1 calc R U . . .
C29 C 0.6491(18) 0.8365(11) 0.0910(4) 0.065(4) Uani 1 1 d . . . . .
C30 C 0.0070(16) 0.0731(7) 0.0116(2) 0.071(4) Uani 1 1 d . . . . .
H30A H -0.117975 0.052938 0.017266 0.106 Uiso 1 1 calc R U . . .
H30B H 0.087002 0.015502 0.011464 0.106 Uiso 1 1 calc R U . . .
H30C H 0.008328 0.103888 -0.011197 0.106 Uiso 1 1 calc R U . . .
C31 C -0.0255(15) 0.4043(8) 0.2445(3) 0.068(4) Uani 1 1 d . . . . .
H31A H -0.060035 0.468638 0.235431 0.103 Uiso 1 1 calc R U . . .
H31B H 0.094419 0.408804 0.255651 0.103 Uiso 1 1 calc R U . . .
H31C H -0.116672 0.382855 0.261413 0.103 Uiso 1 1 calc R U . . .
C32 C 0.5322(16) 0.9166(8) 0.1081(3) 0.088(5) Uani 1 1 d . . . . .
H32A H 0.439807 0.939737 0.091734 0.132 Uiso 1 1 calc R U . . .
H32B H 0.610706 0.971455 0.114893 0.132 Uiso 1 1 calc R U . . .
H32C H 0.471609 0.889615 0.128476 0.132 Uiso 1 1 calc R U . . .
C33 C 0.6353(13) 0.6293(7) 0.0600(2) 0.078(4) Uani 1 1 d . . . . .
H33A H 0.720619 0.605371 0.077543 0.118 Uiso 1 1 calc R U . . .
H33B H 0.703879 0.651430 0.039807 0.118 Uiso 1 1 calc R U . . .
H33C H 0.552084 0.576320 0.053362 0.118 Uiso 1 1 calc R U . . .
C34 C 0.5394(16) 0.8556(7) 0.2186(3) 0.074(5) Uani 1 1 d . . . . .
H34A H 0.466699 0.851206 0.197460 0.111 Uiso 1 1 calc R U . . .
H34B H 0.662343 0.879285 0.213006 0.111 Uiso 1 1 calc R U . . .
H34C H 0.480683 0.901348 0.234589 0.111 Uiso 1 1 calc R U . . .
C35 C 0.5374(19) 0.4908(11) 0.1853(3) 0.048(4) Uani 1 1 d . . . . .
H35 H 0.583628 0.478100 0.209123 0.057 Uiso 1 1 calc R U . . .
C36 C 0.7498(15) 0.8843(8) 0.0595(3) 0.092(5) Uani 1 1 d . . . . .
H36A H 0.821498 0.834246 0.047516 0.138 Uiso 1 1 calc R U . . .
H36B H 0.831278 0.936306 0.067733 0.138 Uiso 1 1 calc R U . . .
H36C H 0.659313 0.912211 0.043738 0.138 Uiso 1 1 calc R U . . .
C37 C 0.3301(14) 0.7783(8) 0.0445(3) 0.098(5) Uani 1 1 d . . . . .
H37A H 0.253598 0.723252 0.037083 0.146 Uiso 1 1 calc R U . . .
H37B H 0.396059 0.804955 0.024684 0.146 Uiso 1 1 calc R U . . .
H37C H 0.252652 0.829470 0.054558 0.146 Uiso 1 1 calc R U . . .

loop_
_atom_site_aniso_label
_atom_site_aniso_U_11
_atom_site_aniso_U_22
_atom_site_aniso_U_33
_atom_site_aniso_U_23
_atom_site_aniso_U_13
_atom_site_aniso_U_12
Si1 0.078(3) 0.062(3) 0.088(4) -0.001(3) 0.012(4) -0.008(3)
O1 0.066(8) 0.052(7) 0.052(7) 0.001(6) -0.007(6) -0.004(6)
O2 0.053(7) 0.048(7) 0.068(7) -0.006(6) 0.001(6) -0.018(6)
O3 0.060(7) 0.049(7) 0.062(7) -0.004(7) -0.005(6) 0.002(6)
O4 0.047(8) 0.049(7) 0.069(7) 0.002(6) 0.001(7) 0.003(7)
O5 0.057(8) 0.050(7) 0.069(7) -0.002(5) 0.009(7) 0.012(6)
O6 0.052(8) 0.060(7) 0.070(8) 0.006(6) 0.015(7) -0.012(6)
O7 0.079(8) 0.052(7) 0.073(8) -0.010(6) -0.002(6) -0.003(7)
O8 0.054(7) 0.049(6) 0.069(7) 0.003(6) 0.010(6) -0.012(6)
C1 0.067(16) 0.052(12) 0.046(13) -0.007(10) 0.018(11) -0.003(13)
C2 0.050(15) 0.058(13) 0.066(14) -0.007(11) 0.009(11) 0.014(13)
C3 0.034(16) 0.051(15) 0.068(15) 0.021(13) 0.004(13) 0.004(12)
C4 0.046(13) 0.047(12) 0.059(13) 0.018(11) -0.012(12) 0.007(11)
C5 0.025(11) 0.046(11) 0.086(12) -0.007(10) 0.008(10) 0.021(11)
C6 0.075(11) 0.047(9) 0.064(9) 0.003(8) -0.005(11) -0.003(8)
C7 0.053(13) 0.053(12) 0.075(14) 0.007(12) -0.008(11) -0.007(11)
C8 0.058(13) 0.048(12) 0.073(12) -0.011(9) 0.000(10) -0.035(10)
C9 0.023(11) 0.089(14) 0.047(11) -0.012(10) -0.013(9) -0.023(12)
C10 0.049(10) 0.043(9) 0.088(11) -0.002(8) -0.005(10) 0.000(9)
C11 0.073(10) 0.054(9) 0.074(10) 0.002(9) 0.008(10) 0.003(9)
C12 0.060(11) 0.070(11) 0.104(12) 0.000(9) -0.007(10) -0.009(10)
C13 0.036(11) 0.060(11) 0.064(11) -0.001(9) -0.007(10) -0.007(10)
C14 0.060(10) 0.060(10) 0.083(11) -0.016(9) -0.005(8) 0.035(10)
C15 0.034(16) 0.050(16) 0.081(17) 0.021(14) 0.008(14) -0.007(12)
C16 0.021(11) 0.069(12) 0.064(12) 0.009(11) -0.004(10) -0.014(10)
C17 0.083(13) 0.027(11) 0.075(11) -0.001(9) -0.001(9) 0.002(11)
C18 0.066(15) 0.041(13) 0.063(14) -0.001(11) -0.023(12) -0.006(12)
C19 0.069(12) 0.063(10) 0.063(10) 0.001(8) -0.002(9) -0.012(10)
C20 0.068(13) 0.034(11) 0.087(14) -0.017(10) -0.009(11) -0.004(10)
C21 0.038(11) 0.032(11) 0.086(13) -0.012(12) 0.013(11) -0.005(10)
C22 0.053(15) 0.026(12) 0.066(15) 0.005(11) -0.018(14) -0.005(13)
C23 0.061(14) 0.029(11) 0.063(12) -0.006(11) 0.008(11) -0.001(10)
C24 0.056(13) 0.043(12) 0.061(13) 0.022(11) 0.013(12) 0.022(11)
C25 0.053(11) 0.047(10) 0.063(12) -0.009(8) 0.012(10) -0.007(10)
C26 0.041(13) 0.033(12) 0.061(13) -0.001(10) 0.008(14) -0.005(11)
C27 0.074(12) 0.055(10) 0.086(11) 0.004(8) 0.004(9) -0.003(10)
C28 0.068(12) 0.068(11) 0.069(11) -0.001(8) 0.001(9) -0.003(10)
C29 0.029(11) 0.072(13) 0.094(14) -0.005(11) 0.017(10) 0.012(10)
C30 0.091(12) 0.055(9) 0.066(9) -0.011(8) -0.003(11) -0.013(10)
C31 0.055(10) 0.064(9) 0.087(10) -0.006(9) -0.006(9) -0.008(10)
C32 0.098(12) 0.063(10) 0.104(11) 0.003(8) 0.024(11) 0.011(12)
C33 0.075(10) 0.076(10) 0.085(10) -0.009(8) 0.032(8) -0.019(10)
C34 0.081(12) 0.045(10) 0.098(11) 0.001(9) 0.004(10) 0.014(11)
C35 0.021(11) 0.063(12) 0.058(10) -0.007(9) -0.002(9) 0.005(12)
C36 0.085(12) 0.077(11) 0.112(12) 0.003(10) 0.030(12) -0.020(11)
C37 0.086(11) 0.107(12) 0.099(11) 0.045(9) -0.024(10) 0.012(10)

loop_
_atom_type_symbol
_atom_type_description
_atom_type_scat_dispersion_real
_atom_type_scat_dispersion_imag
_atom_type_scat_source
C C 0.0181 0.0091 'International Tables Vol C Tables 4.2.6.8 and 6.1.1.4'
H H 0.0000 0.0000 'International Tables Vol C Tables 4.2.6.8 and 6.1.1.4'
O O 0.0492 0.0322 'International Tables Vol C Tables 4.2.6.8 and 6.1.1.4'
Si Si 0.2541 0.3302 'International Tables Vol C Tables 4.2.6.8 and 6.1.1.4'

loop_
_geom_angle_atom_site_label_1
_geom_angle_atom_site_label_2
_geom_angle_atom_site_label_3
_geom_angle
_geom_angle_site_symmetry_1
_geom_angle_site_symmetry_3
_geom_angle_publ_flag
O8 Si1 C29 105.2(6) . . ?
O8 Si1 C33 109.6(5) . . ?
O8 Si1 C37 111.1(5) . . ?
C29 Si1 C33 111.6(5) . . ?
C29 Si1 C37 109.7(6) . . ?
C33 Si1 C37 109.6(5) . . ?
C24 O1 C18 109.8(11) . . ?
C20 O2 C5 115.5(10) . . ?
C18 O3 C23 103.7(10) . . ?
C3 O4 C13 117.5(13) . . ?
C4 O5 C9 59.6(7) . . ?
C15 O6 C19 118.1(14) . . ?
C20 O7 C34 113.2(10) . . ?
C7 O8 Si1 130.1(9) . . ?
C3 C1 H1 119.8 . . ?
C3 C1 C22 120.4(15) . . ?
C22 C1 H1 119.8 . . ?
C15 C2 H2 120.1 . . ?
C26 C2 H2 120.1 . . ?
C26 C2 C15 119.8(15) . . ?
C1 C3 O4 124(2) . . ?
C26 C3 O4 115(2) . . ?
C26 C3 C1 121.1(16) . . ?
O5 C4 C6 114.3(12) . . ?
O5 C4 C17 116.4(11) . . ?
C9 C4 O5 60.2(8) . . ?
C9 C4 C6 121.9(12) . . ?
C9 C4 C17 116.2(12) . . ?
C17 C4 C6 115.8(12) . . ?
O2 C5 H5 106.3 . . ?
O2 C5 C16 109.9(11) . . ?
O2 C5 C35 108.4(11) . . ?
C16 C5 H5 106.3 . . ?
C16 C5 C35 119.0(12) . . ?
C35 C5 H5 106.3 . . ?
C4 C6 H6A 109.5 . . ?
C4 C6 H6B 109.5 . . ?
C4 C6 H6C 109.5 . . ?
H6A C6 H6B 109.5 . . ?
H6A C6 H6C 109.5 . . ?
H6B C6 H6C 109.5 . . ?
O8 C7 H7 108.2 . . ?
O8 C7 C8 109.8(12) . . ?
O8 C7 C16 110.0(12) . . ?
C8 C7 H7 108.2 . . ?
C8 C7 C16 112.3(12) . . ?
C16 C7 H7 108.2 . . ?
C7 C8 H8A 108.2 . . ?
C7 C8 H8B 108.2 . . ?
H8A C8 H8B 107.3 . . ?
C9 C8 C7 116.5(12) . . ?
C9 C8 H8A 108.2 . . ?
C9 C8 H8B 108.2 . . ?
O5 C9 C8 117.4(11) . . ?
O5 C9 H9 114.0 . . ?
C4 C9 O5 60.1(8) . . ?
C4 C9 C8 126.1(12) . . ?
C4 C9 H9 114.0 . . ?
C8 C9 H9 114.0 . . ?
H10A C10 H10B 109.5 . . ?
H10A C10 H10C 109.5 . . ?
H10B C10 H10C 109.5 . . ?
C35 C10 H10A 109.5 . . ?
C35 C10 H10B 109.5 . . ?
C35 C10 H10C 109.5 . . ?
H11A C11 H11B 109.5 . . ?
H11A C11 H11C 109.5 . . ?
H11B C11 H11C 109.5 . . ?
C25 C11 H11A 109.5 . . ?
C25 C11 H11B 109.5 . . ?
C25 C11 H11C 109.5 . . ?
H12A C12 H12B 109.5 . . ?
H12A C12 H12C 109.5 . . ?
H12B C12 H12C 109.5 . . ?
C29 C12 H12A 109.5 . . ?
C29 C12 H12B 109.5 . . ?
C29 C12 H12C 109.5 . . ?
O4 C13 H13A 109.9 . . ?
O4 C13 H13B 109.9 . . ?
O4 C13 C35 108.8(10) . . ?
H13A C13 H13B 108.3 . . ?
C35 C13 H13A 109.9 . . ?
C35 C13 H13B 109.9 . . ?
H14A C14 H14B 109.5 . . ?
H14A C14 H14C 109.5 . . ?
H14B C14 H14C 109.5 . . ?
C16 C14 H14A 109.5 . . ?
C16 C14 H14B 109.5 . . ?
C16 C14 H14C 109.5 . . ?
O6 C15 C2 124(2) . . ?
O6 C15 C22 115(2) . . ?
C22 C15 C2 121.4(16) . . ?
C5 C16 C7 114.9(11) . . ?
C5 C16 H16 106.2 . . ?
C7 C16 H16 106.2 . . ?
C14 C16 C5 110.9(11) . . ?
C14 C16 C7 111.8(11) . . ?
C14 C16 H16 106.2 . . ?
C4 C17 H17A 107.4 . . ?
C4 C17 H17B 107.4 . . ?
C4 C17 C24 119.8(12) . . ?
H17A C17 H17B 106.9 . . ?
C24 C17 H17A 107.4 . . ?
C24 C17 H17B 107.4 . . ?
O1 C18 C28 109.1(12) . . ?
O1 C18 C30 109.1(12) . . ?
O3 C18 O1 105.5(12) . . ?
O3 C18 C28 110.8(12) . . ?
O3 C18 C30 108.2(12) . . ?
C30 C18 C28 113.7(14) . . ?
O6 C19 H19A 109.5 . . ?
O6 C19 H19B 109.5 . . ?
O6 C19 H19C 109.5 . . ?
H19A C19 H19B 109.5 . . ?
H19A C19 H19C 109.5 . . ?
H19B C19 H19C 109.5 . . ?
O2 C20 H20A 109.0 . . ?
O2 C20 H20B 109.0 . . ?
O7 C20 O2 113.0(11) . . ?
O7 C20 H20A 109.0 . . ?
O7 C20 H20B 109.0 . . ?
H20A C20 H20B 107.8 . . ?
C22 C21 H21 108.3 . . ?
C22 C21 C23 111.8(12) . . ?
C22 C21 C25 110.5(12) . . ?
C23 C21 H21 108.3 . . ?
C25 C21 H21 108.3 . . ?
C25 C21 C23 109.7(12) . . ?
C1 C22 C21 119(2) . . ?
C15 C22 C1 118.1(15) . . ?
C15 C22 C21 122(2) . . ?
O3 C23 C21 106.9(12) . . ?
O3 C23 H23 109.5 . . ?
O3 C23 C24 102.9(11) . . ?
C21 C23 H23 109.5 . . ?
C24 C23 C21 118.2(13) . . ?
C24 C23 H23 109.5 . . ?
O1 C24 C17 111.4(12) . . ?
O1 C24 C23 101.0(11) . . ?
O1 C24 C27 107.7(13) . . ?
C17 C24 C23 114.9(14) . . ?
C17 C24 C27 109.3(11) . . ?
C23 C24 C27 112.1(10) . . ?
C11 C25 C21 111.5(10) . . ?
C11 C25 H25A 109.3 . . ?
C11 C25 H25B 109.3 . . ?
C21 C25 H25A 109.3 . . ?
C21 C25 H25B 109.3 . . ?
H25A C25 H25B 108.0 . . ?
C2 C26 C31 120(2) . . ?
C3 C26 C2 119.1(15) . . ?
C3 C26 C31 121(2) . . ?
C24 C27 H27A 109.5 . . ?
C24 C27 H27B 109.5 . . ?
C24 C27 H27C 109.5 . . ?
H27A C27 H27B 109.5 . . ?
H27A C27 H27C 109.5 . . ?
H27B C27 H27C 109.5 . . ?
C18 C28 H28A 109.5 . . ?
C18 C28 H28B 109.5 . . ?
C18 C28 H28C 109.5 . . ?
H28A C28 H28B 109.5 . . ?
H28A C28 H28C 109.5 . . ?
H28B C28 H28C 109.5 . . ?
C12 C29 Si1 110.1(10) . . ?
C12 C29 C36 108.3(10) . . ?
C32 C29 Si1 109.2(8) . . ?
C32 C29 C12 109.5(12) . . ?
C32 C29 C36 107.5(11) . . ?
C36 C29 Si1 112.1(10) . . ?
C18 C30 H30A 109.5 . . ?
C18 C30 H30B 109.5 . . ?
C18 C30 H30C 109.5 . . ?
H30A C30 H30B 109.5 . . ?
H30A C30 H30C 109.5 . . ?
H30B C30 H30C 109.5 . . ?
C26 C31 H31A 109.5 . . ?
C26 C31 H31B 109.5 . . ?
C26 C31 H31C 109.5 . . ?
H31A C31 H31B 109.5 . . ?
H31A C31 H31C 109.5 . . ?
H31B C31 H31C 109.5 . . ?
C29 C32 H32A 109.5 . . ?
C29 C32 H32B 109.5 . . ?
C29 C32 H32C 109.5 . . ?
H32A C32 H32B 109.5 . . ?
H32A C32 H32C 109.5 . . ?
H32B C32 H32C 109.5 . . ?
Si1 C33 H33A 109.5 . . ?
Si1 C33 H33B 109.5 . . ?
Si1 C33 H33C 109.5 . . ?
H33A C33 H33B 109.5 . . ?
H33A C33 H33C 109.5 . . ?
H33B C33 H33C 109.5 . . ?
O7 C34 H34A 109.5 . . ?
O7 C34 H34B 109.5 . . ?
O7 C34 H34C 109.5 . . ?
H34A C34 H34B 109.5 . . ?
H34A C34 H34C 109.5 . . ?
H34B C34 H34C 109.5 . . ?
C5 C35 H35 106.4 . . ?
C10 C35 C5 115.0(11) . . ?
C10 C35 H35 106.4 . . ?
C13 C35 C5 114.3(11) . . ?
C13 C35 C10 107.7(11) . . ?
C13 C35 H35 106.4 . . ?
C29 C36 H36A 109.5 . . ?
C29 C36 H36B 109.5 . . ?
C29 C36 H36C 109.5 . . ?
H36A C36 H36B 109.5 . . ?
H36A C36 H36C 109.5 . . ?
H36B C36 H36C 109.5 . . ?
Si1 C37 H37A 109.5 . . ?
Si1 C37 H37B 109.5 . . ?
Si1 C37 H37C 109.5 . . ?
H37A C37 H37B 109.5 . . ?
H37A C37 H37C 109.5 . . ?
H37B C37 H37C 109.5 . . ?

loop_
_geom_bond_atom_site_label_1
_geom_bond_atom_site_label_2
_geom_bond_distance
_geom_bond_site_symmetry_2
_geom_bond_publ_flag
Si1 O8 1.636(8) . ?
Si1 C29 1.843(13) . ?
Si1 C33 1.873(9) . ?
Si1 C37 1.896(9) . ?
O1 C18 1.446(13) . ?
O1 C24 1.445(13) . ?
O2 C5 1.446(12) . ?
O2 C20 1.404(11) . ?
O3 C18 1.435(14) . ?
O3 C23 1.445(11) . ?
O4 C3 1.409(15) . ?
O4 C13 1.444(10) . ?
O5 C4 1.456(13) . ?
O5 C9 1.458(13) . ?
O6 C15 1.378(15) . ?
O6 C19 1.406(10) . ?
O7 C20 1.393(10) . ?
O7 C34 1.424(9) . ?
O8 C7 1.408(11) . ?
C1 H1 0.9500 . ?
C1 C3 1.382(15) . ?
C1 C22 1.396(15) . ?
C2 H2 0.9500 . ?
C2 C15 1.392(17) . ?
C2 C26 1.388(14) . ?
C3 C26 1.377(15) . ?
C4 C6 1.522(13) . ?
C4 C9 1.449(15) . ?
C4 C17 1.515(13) . ?
C5 H5 1.0000 . ?
C5 C16 1.537(13) . ?
C5 C35 1.544(12) . ?
C6 H6A 0.9800 . ?
C6 H6B 0.9800 . ?
C6 H6C 0.9800 . ?
C7 H7 1.0000 . ?
C7 C8 1.507(14) . ?
C7 C16 1.558(13) . ?
C8 H8A 0.9900 . ?
C8 H8B 0.9900 . ?
C8 C9 1.506(13) . ?
C9 H9 1.0000 . ?
C10 H10A 0.9800 . ?
C10 H10B 0.9800 . ?
C10 H10C 0.9800 . ?
C10 C35 1.527(12) . ?
C11 H11A 0.9800 . ?
C11 H11B 0.9800 . ?
C11 H11C 0.9800 . ?
C11 C25 1.538(12) . ?
C12 H12A 0.9800 . ?
C12 H12B 0.9800 . ?
C12 H12C 0.9800 . ?
C12 C29 1.548(13) . ?
C13 H13A 0.9900 . ?
C13 H13B 0.9900 . ?
C13 C35 1.521(13) . ?
C14 H14A 0.9800 . ?
C14 H14B 0.9800 . ?
C14 H14C 0.9800 . ?
C14 C16 1.534(12) . ?
C15 C22 1.381(17) . ?
C16 H16 1.0000 . ?
C17 H17A 0.9900 . ?
C17 H17B 0.9900 . ?
C17 C24 1.534(14) . ?
C18 C28 1.517(14) . ?
C18 C30 1.515(13) . ?
C19 H19A 0.9800 . ?
C19 H19B 0.9800 . ?
C19 H19C 0.9800 . ?
C20 H20A 0.9900 . ?
C20 H20B 0.9900 . ?
C21 H21 1.0000 . ?
C21 C22 1.525(15) . ?
C21 C23 1.559(13) . ?
C21 C25 1.546(12) . ?
C23 H23 1.0000 . ?
C23 C24 1.536(14) . ?
C24 C27 1.556(13) . ?
C25 H25A 0.9900 . ?
C25 H25B 0.9900 . ?
C26 C31 1.524(14) . ?
C27 H27A 0.9800 . ?
C27 H27B 0.9800 . ?
C27 H27C 0.9800 . ?
C28 H28A 0.9800 . ?
C28 H28B 0.9800 . ?
C28 H28C 0.9800 . ?
C29 C32 1.538(13) . ?
C29 C36 1.570(12) . ?
C30 H30A 0.9800 . ?
C30 H30B 0.9800 . ?
C30 H30C 0.9800 . ?
C31 H31A 0.9800 . ?
C31 H31B 0.9800 . ?
C31 H31C 0.9800 . ?
C32 H32A 0.9800 . ?
C32 H32B 0.9800 . ?
C32 H32C 0.9800 . ?
C33 H33A 0.9800 . ?
C33 H33B 0.9800 . ?
C33 H33C 0.9800 . ?
C34 H34A 0.9800 . ?
C34 H34B 0.9800 . ?
C34 H34C 0.9800 . ?
C35 H35 1.0000 . ?
C36 H36A 0.9800 . ?
C36 H36B 0.9800 . ?
C36 H36C 0.9800 . ?
C37 H37A 0.9800 . ?
C37 H37B 0.9800 . ?
C37 H37C 0.9800 . ?

loop_
_geom_torsion_atom_site_label_1
_geom_torsion_atom_site_label_2
_geom_torsion_atom_site_label_3
_geom_torsion_atom_site_label_4
_geom_torsion
_geom_torsion_site_symmetry_1
_geom_torsion_site_symmetry_2
_geom_torsion_site_symmetry_3
_geom_torsion_site_symmetry_4
_geom_torsion_publ_flag
Si1 O8 C7 C8 -66.8(14) . . . . ?
Si1 O8 C7 C16 169.1(8) . . . . ?
O2 C5 C16 C7 63.4(15) . . . . ?
O2 C5 C16 C14 -64.6(12) . . . . ?
O2 C5 C35 C10 -35.0(14) . . . . ?
O2 C5 C35 C13 -160.3(10) . . . . ?
O3 C23 C24 O1 -34.4(12) . . . . ?
O3 C23 C24 C17 -154.4(12) . . . . ?
O3 C23 C24 C27 80.1(14) . . . . ?
O4 C3 C26 C2 179.8(10) . . . . ?
O4 C3 C26 C31 2.6(17) . . . . ?
O4 C13 C35 C5 -54.6(13) . . . . ?
O4 C13 C35 C10 176.4(8) . . . . ?
O5 C4 C9 C8 103.8(15) . . . . ?
O5 C4 C17 C24 -65.3(18) . . . . ?
O6 C15 C22 C1 -179.7(10) . . . . ?
O6 C15 C22 C21 -6.4(18) . . . . ?
O8 Si1 C29 C12 63.5(10) . . . . ?
O8 Si1 C29 C32 -56.7(11) . . . . ?
O8 Si1 C29 C36 -175.8(8) . . . . ?
O8 C7 C8 C9 174.7(10) . . . . ?
O8 C7 C16 C5 -83.9(14) . . . . ?
O8 C7 C16 C14 43.6(14) . . . . ?
C1 C3 C26 C2 -1.2(19) . . . . ?
C1 C3 C26 C31 -178.4(10) . . . . ?
C2 C15 C22 C1 2(2) . . . . ?
C2 C15 C22 C21 175.7(12) . . . . ?
C3 O4 C13 C35 172.9(9) . . . . ?
C3 C1 C22 C15 -3.5(19) . . . . ?
C3 C1 C22 C21 -177.0(11) . . . . ?
C4 O5 C9 C8 -117.8(14) . . . . ?
C4 C17 C24 O1 -46.2(18) . . . . ?
C4 C17 C24 C23 67.9(17) . . . . ?
C4 C17 C24 C27 -165.1(11) . . . . ?
C5 O2 C20 O7 -84.3(12) . . . . ?
C6 C4 C9 O5 -101.7(16) . . . . ?
C6 C4 C9 C8 2(3) . . . . ?
C6 C4 C17 C24 73.3(16) . . . . ?
C7 C8 C9 O5 -72.1(15) . . . . ?
C7 C8 C9 C4 -143.7(16) . . . . ?
C8 C7 C16 C5 153.4(12) . . . . ?
C8 C7 C16 C14 -79.1(13) . . . . ?
C9 O5 C4 C6 114.2(13) . . . . ?
C9 O5 C4 C17 -106.5(15) . . . . ?
C9 C4 C17 C24 -133.4(16) . . . . ?
C13 O4 C3 C1 2.0(16) . . . . ?
C13 O4 C3 C26 -179.1(10) . . . . ?
C15 C2 C26 C3 0.0(19) . . . . ?
C15 C2 C26 C31 177.3(11) . . . . ?
C16 C5 C35 C10 91.5(14) . . . . ?
C16 C5 C35 C13 -33.9(16) . . . . ?
C16 C7 C8 C9 -62.5(15) . . . . ?
C17 C4 C9 O5 106.8(13) . . . . ?
C17 C4 C9 C8 -149.4(11) . . . . ?
C18 O1 C24 C17 137.4(12) . . . . ?
C18 O1 C24 C23 14.9(13) . . . . ?
C18 O1 C24 C27 -102.8(12) . . . . ?
C18 O3 C23 C21 166.8(12) . . . . ?
C18 O3 C23 C24 41.7(13) . . . . ?
C19 O6 C15 C2 -14.3(18) . . . . ?
C19 O6 C15 C22 167.8(10) . . . . ?
C20 O2 C5 C16 145.0(10) . . . . ?
C20 O2 C5 C35 -83.5(12) . . . . ?
C21 C23 C24 O1 -151.9(11) . . . . ?
C21 C23 C24 C17 88.1(14) . . . . ?
C21 C23 C24 C27 -37.4(18) . . . . ?
C22 C1 C3 O4 -178.1(10) . . . . ?
C22 C1 C3 C26 3.0(19) . . . . ?
C22 C21 C23 O3 172.0(13) . . . . ?
C22 C21 C23 C24 -72.7(17) . . . . ?
C22 C21 C25 C11 56.3(15) . . . . ?
C23 O3 C18 O1 -32.6(12) . . . . ?
C23 O3 C18 C28 85.4(14) . . . . ?
C23 O3 C18 C30 -149.3(12) . . . . ?
C23 C21 C22 C1 -54.9(17) . . . . ?
C23 C21 C22 C15 131.9(13) . . . . ?
C23 C21 C25 C11 180.0(10) . . . . ?
C24 O1 C18 O3 10.1(13) . . . . ?
C24 O1 C18 C28 -109.0(13) . . . . ?
C24 O1 C18 C30 126.2(12) . . . . ?
C25 C21 C22 C1 67.6(14) . . . . ?
C25 C21 C22 C15 -105.7(14) . . . . ?
C25 C21 C23 O3 49.1(13) . . . . ?
C25 C21 C23 C24 164.4(12) . . . . ?
C26 C2 C15 O6 -178.3(11) . . . . ?
C26 C2 C15 C22 -1(2) . . . . ?
C29 Si1 O8 C7 -150.4(11) . . . . ?
C33 Si1 O8 C7 -30.2(11) . . . . ?
C33 Si1 C29 C12 -55.3(11) . . . . ?
C33 Si1 C29 C32 -175.5(8) . . . . ?
C33 Si1 C29 C36 65.4(10) . . . . ?
C34 O7 C20 O2 -68.7(12) . . . . ?
C35 C5 C16 C7 -62.4(17) . . . . ?
C35 C5 C16 C14 169.6(10) . . . . ?
C37 Si1 O8 C7 91.0(11) . . . . ?
C37 Si1 C29 C12 -176.9(9) . . . . ?
C37 Si1 C29 C32 62.8(11) . . . . ?
C37 Si1 C29 C36 -56.2(10) . . . . ?
